data_1528768
loop_
_publ_author_name
'Okazaki, A.'

_publ_section_title
;
 The crystal structure of germanium selenide = Ge Se
;
_journal_name_full 'Journal of the Physical Society of Japan'
_journal_page_first 1151
_journal_page_last 1155
_journal_volume 13
_journal_year 1958
_chemical_formula_sum 'Ge Se'
_space_group_IT_number 62
_symmetry_space_group_name_Hall '-P 2n 2ac'
_symmetry_space_group_name_H-M 'P c m n'
_cell_angle_alpha 90
_cell_angle_beta 90
_cell_angle_gamma 90
_cell_formula_units_Z 4
_cell_length_a 4.38
_cell_length_b 3.82
_cell_length_c 10.79
_cell_volume 180.534
_citation_journal_id_ASTM JUPSAU
_cod_data_source_file Okazaki_JUPSAU_1958_411.cif
_cod_data_source_block Ge1Se1
_cod_original_sg_symbol_Hall '-P 2ac 2n (z,y,-x)'
_cod_original_formula_sum 'Ge1 Se1'
_cod_database_code 1528768

loop_
_symmetry_equiv_pos_as_xyz
x,y,z
x+1/2,-y,-z+1/2
-x+1/2,-y+1/2,z+1/2
-x,y+1/2,-z
-x,-y,-z
-x-1/2,y,z-1/2
x-1/2,y-1/2,-z-1/2
x,-y-1/2,z

loop_
_atom_site_label
_atom_site_type_symbol
_atom_site_fract_x
_atom_site_fract_y
_atom_site_fract_z
_atom_site_occupancy
_atom_site_U_iso_or_equiv
Ge1 Ge+2 0.106 0.25 0.879 1 0.0
Se1 Se-2 0.503 0.25 0.148 1 0.0
